data_4088192
loop_
_publ_author_name
'He, Fan'
'Danopoulos, Andreas A.'
'Braunstein, Pierre'

_publ_section_title
;
 Trifunctional pNHC, Imine, Pyridine Pincer-Type Iridium(III) Complexes:
 Synthetic, Structural, and Reactivity Studies
;
_journal_issue 2
_journal_name_full Organometallics
_journal_page_first 198
_journal_paper_doi 10.1021/acs.organomet.5b00926
_journal_volume 35
_journal_year 2015
_chemical_formula_moiety 'C26 H33 Ir N6, 2(B F4), 2(C H2 Cl2)'
_chemical_formula_sum 'C28 H37 B2 Cl4 F8 Ir N6'
_chemical_formula_weight 965.25
_space_group_crystal_system triclinic
_space_group_IT_number 2
_space_group_name_Hall '-P 1'
_space_group_name_H-M_alt 'P -1'
_atom_sites_solution_hydrogens mixed
_atom_sites_solution_primary direct
_atom_sites_solution_secondary difmap
_audit_creation_method SHELXL-2013
_cell_angle_alpha 77.179(18)
_cell_angle_beta 71.935(17)
_cell_angle_gamma 66.434(18)
_cell_formula_units_Z 2
_cell_length_a 12.037(9)
_cell_length_b 12.849(10)
_cell_length_c 14.281(10)
_cell_measurement_reflns_used 9373
_cell_measurement_temperature 173(2)
_cell_measurement_theta_max 30.76
_cell_measurement_theta_min 2.71
_cell_volume 1913(2)
_computing_cell_refinement 'Bruker SAINT'
_computing_data_collection 'Bruker APEX2'
_computing_data_reduction 'Bruker SAINT'
_computing_molecular_graphics 'Bruker SHELXTL'
_computing_publication_material 'Bruker SHELXTL'
_computing_structure_refinement 'SHELXL-2013 (Sheldrick, 2013)'
_computing_structure_solution 'SHELXS-2013 (Sheldrick, 2013)'
_diffrn_ambient_temperature 173(2)
_diffrn_measured_fraction_theta_full 1.000
_diffrn_measured_fraction_theta_max 0.980
_diffrn_measurement_device_type 'Bruker APEX-II CCD'
_diffrn_measurement_method '\f and \w scans'
_diffrn_radiation_type MoK\a
_diffrn_radiation_wavelength 0.71073
_diffrn_reflns_av_R_equivalents 0.0307
_diffrn_reflns_av_unetI/netI 0.0303
_diffrn_reflns_Laue_measured_fraction_full 1.000
_diffrn_reflns_Laue_measured_fraction_max 0.980
_diffrn_reflns_limit_h_max 17
_diffrn_reflns_limit_h_min -17
_diffrn_reflns_limit_k_max 19
_diffrn_reflns_limit_k_min -19
_diffrn_reflns_limit_l_max 21
_diffrn_reflns_limit_l_min -21
_diffrn_reflns_number 50012
_diffrn_reflns_point_group_measured_fraction_full 1.000
_diffrn_reflns_point_group_measured_fraction_max 0.980
_diffrn_reflns_theta_full 25.242
_diffrn_reflns_theta_max 32.201
_diffrn_reflns_theta_min 1.509
_diffrn_source 'fine focus sealed tube'
_exptl_absorpt_coefficient_mu 3.838
_exptl_absorpt_correction_T_max 0.7463
_exptl_absorpt_correction_T_min 0.5986
_exptl_absorpt_correction_type multi-scan
_exptl_absorpt_process_details sadabs
_exptl_crystal_colour orange
_exptl_crystal_density_diffrn 1.676
_exptl_crystal_description prism
_exptl_crystal_F_000 948
_exptl_crystal_size_max 0.350
_exptl_crystal_size_mid 0.300
_exptl_crystal_size_min 0.250
_refine_diff_density_max 2.156
_refine_diff_density_min -1.684
_refine_diff_density_rms 0.156
_refine_ls_extinction_method none
_refine_ls_goodness_of_fit_ref 1.061
_refine_ls_hydrogen_treatment mixed
_refine_ls_matrix_type full
_refine_ls_number_parameters 442
_refine_ls_number_reflns 13241
_refine_ls_number_restraints 0
_refine_ls_restrained_S_all 1.061
_refine_ls_R_factor_all 0.0485
_refine_ls_R_factor_gt 0.0401
_refine_ls_shift/su_max 0.003
_refine_ls_shift/su_mean 0.000
_refine_ls_structure_factor_coef Fsqd
_refine_ls_weighting_details 'w=1/[\s^2^(Fo^2^)+(0.0729P)^2^+2.0313P] where P=(Fo^2^+2Fc^2^)/3'
_refine_ls_weighting_scheme calc
_refine_ls_wR_factor_gt 0.1119
_refine_ls_wR_factor_ref 0.1176
_reflns_Friedel_coverage 0.000
_reflns_number_gt 11483
_reflns_number_total 13241
_reflns_threshold_expression 'I > 2\s(I)'
_cod_data_source_file om5b00926_si_001.cif
_cod_data_source_block pbfh150305
_cod_database_code 4088192
_shelx_space_group_comment
;
The symmetry employed for this shelxl refinement is uniquely defined
by the following loop, which should always be used as a source of
symmetry information in preference to the above space-group names.
They are only intended as comments.
;
_shelx_estimated_absorpt_t_min 0.347
_shelx_estimated_absorpt_t_max 0.447
_shelxl_version_number 2013-4

loop_
_space_group_symop_operation_xyz
'x, y, z'
'-x, -y, -z'

loop_
_atom_site_label
_atom_site_type_symbol
_atom_site_fract_x
_atom_site_fract_y
_atom_site_fract_z
_atom_site_U_iso_or_equiv
_atom_site_adp_type
_atom_site_occupancy
_atom_site_site_symmetry_order
_atom_site_calc_flag
_atom_site_refinement_flags_posn
_atom_site_refinement_flags_adp
_atom_site_refinement_flags_occupancy
_atom_site_disorder_assembly
_atom_site_disorder_group
C1 C 0.7984(4) 1.0330(3) 0.7705(3) 0.0358(7) Uani 1 1 d . . . . .
C2 C 0.7948(6) 1.1853(4) 0.8254(4) 0.0544(12) Uani 1 1 d . . . . .
H2 H 0.7675 1.2617 0.8397 0.065 Uiso 1 1 calc R U . . .
C3 C 0.8953(5) 1.0991(4) 0.8466(4) 0.0491(11) Uani 1 1 d . . . . .
H3 H 0.9524 1.1015 0.8788 0.059 Uiso 1 1 calc R U . . .
C4 C 0.9807(4) 0.8934(3) 0.8135(3) 0.0347(7) Uani 1 1 d . . . . .
C5 C 1.0874(5) 0.8458(5) 0.8518(4) 0.0476(10) Uani 1 1 d . . . . .
H5 H 1.1098 0.8901 0.8829 0.057 Uiso 1 1 calc R U . . .
C6 C 1.1574(4) 0.7327(5) 0.8423(4) 0.0494(11) Uani 1 1 d . . . . .
H6 H 1.2308 0.6981 0.8664 0.059 Uiso 1 1 calc R U . . .
C7 C 1.1233(4) 0.6671(4) 0.7978(3) 0.0414(8) Uani 1 1 d . . . . .
H7 H 1.1721 0.5885 0.7924 0.050 Uiso 1 1 calc R U . . .
C8 C 1.0169(3) 0.7187(3) 0.7617(3) 0.0310(6) Uani 1 1 d . . . . .
C9 C 0.9650(3) 0.6676(3) 0.7090(3) 0.0317(6) Uani 1 1 d . . . . .
C10 C 1.0363(4) 0.5493(3) 0.6846(4) 0.0482(10) Uani 1 1 d . . . . .
H10A H 0.9875 0.5248 0.6563 0.072 Uiso 1 1 calc R U . . .
H10B H 1.0531 0.4988 0.7450 0.072 Uiso 1 1 calc R U . . .
H10C H 1.1157 0.5458 0.6364 0.072 Uiso 1 1 calc R U . . .
C11 C 0.8076(3) 0.6924(3) 0.6268(3) 0.0311(6) Uani 1 1 d . . . . .
C12 C 0.8466(3) 0.7079(3) 0.5232(3) 0.0350(7) Uani 1 1 d . . . . .
C13 C 0.7910(4) 0.6721(4) 0.4694(3) 0.0443(9) Uani 1 1 d . . . . .
H13 H 0.8143 0.6835 0.3991 0.053 Uiso 1 1 calc R U . . .
C14 C 0.7030(4) 0.6206(4) 0.5161(4) 0.0484(11) Uani 1 1 d . . . . .
H14 H 0.6678 0.5959 0.4780 0.058 Uiso 1 1 calc R U . . .
C15 C 0.6673(4) 0.6057(4) 0.6186(4) 0.0474(10) Uani 1 1 d . . . . .
H15 H 0.6071 0.5706 0.6507 0.057 Uiso 1 1 calc R U . . .
C16 C 0.7182(4) 0.6415(3) 0.6759(3) 0.0385(8) Uani 1 1 d . . . . .
C17 C 0.9473(4) 0.7583(4) 0.4696(3) 0.0396(8) Uani 1 1 d . . . . .
H17 H 0.9811 0.7694 0.5208 0.047 Uiso 1 1 calc R U . . .
C18 C 0.8946(6) 0.8746(5) 0.4127(4) 0.0603(13) Uani 1 1 d . . . . .
H18A H 0.8600 0.8664 0.3622 0.090 Uiso 1 1 calc R U . . .
H18B H 0.9614 0.9054 0.3806 0.090 Uiso 1 1 calc R U . . .
H18C H 0.8284 0.9268 0.4587 0.090 Uiso 1 1 calc R U . . .
C19 C 1.0571(5) 0.6758(5) 0.4000(4) 0.0558(12) Uani 1 1 d . . . . .
H19A H 1.0279 0.6674 0.3461 0.084 Uiso 1 1 calc R U . . .
H19B H 1.0884 0.6010 0.4375 0.084 Uiso 1 1 calc R U . . .
H19C H 1.1244 0.7067 0.3721 0.084 Uiso 1 1 calc R U . . .
C20 C 0.6765(5) 0.6231(4) 0.7885(4) 0.0451(9) Uani 1 1 d . . . . .
H20 H 0.7202 0.6561 0.8166 0.054 Uiso 1 1 calc R U . . .
C21 C 0.7119(7) 0.4963(5) 0.8261(5) 0.0725(17) Uani 1 1 d . . . . .
H21A H 0.6676 0.4629 0.8014 0.109 Uiso 1 1 calc R U . . .
H21B H 0.6886 0.4868 0.8988 0.109 Uiso 1 1 calc R U . . .
H21C H 0.8024 0.4576 0.8024 0.109 Uiso 1 1 calc R U . . .
C22 C 0.5359(6) 0.6843(6) 0.8251(5) 0.0681(16) Uani 1 1 d . . . . .
H22A H 0.5151 0.7667 0.8065 0.102 Uiso 1 1 calc R U . . .
H22B H 0.5109 0.6686 0.8973 0.102 Uiso 1 1 calc R U . . .
H22C H 0.4914 0.6568 0.7948 0.102 Uiso 1 1 calc R U . . .
C23 C 0.5455(4) 1.0261(4) 0.6495(3) 0.0439(9) Uani 1 1 d . . . . .
C24 C 0.4265(5) 1.0898(6) 0.6224(5) 0.0661(16) Uani 1 1 d . . . . .
H24A H 0.3663 1.0521 0.6582 0.099 Uiso 1 1 calc R U . . .
H24B H 0.4394 1.0920 0.5509 0.099 Uiso 1 1 calc R U . . .
H24C H 0.3939 1.1679 0.6400 0.099 Uiso 1 1 calc R U . . .
C25 C 0.6154(5) 0.8476(5) 0.9378(4) 0.0531(12) Uani 1 1 d . . . . .
C26 C 0.5310(8) 0.8322(9) 1.0336(5) 0.092(3) Uani 1 1 d . . . . .
H26A H 0.5121 0.8938 1.0726 0.139 Uiso 1 1 calc R U . . .
H26B H 0.5708 0.7584 1.0692 0.139 Uiso 1 1 calc R U . . .
H26C H 0.4533 0.8340 1.0236 0.139 Uiso 1 1 calc R U . . .
C27 C 0.6538(8) 0.2639(8) 0.4458(6) 0.084(2) Uani 1 1 d . . . . .
H27A H 0.6431 0.3389 0.4052 0.101 Uiso 1 1 calc R U . . .
H27B H 0.5859 0.2763 0.5075 0.101 Uiso 1 1 calc R U . . .
C28 C 0.8550(19) 0.703(2) 1.0753(17) 0.246(11) Uani 1 1 d . . . . .
H28A H 0.8339 0.7812 1.0396 0.295 Uiso 1 1 calc R U . . .
H28B H 0.7910 0.7052 1.1390 0.295 Uiso 1 1 calc R U . . .
N1 N 0.7355(4) 1.1437(3) 0.7777(3) 0.0434(8) Uani 1 1 d . . . . .
N2 N 0.8981(3) 1.0052(3) 0.8115(3) 0.0377(7) Uani 1 1 d . . . . .
N3 N 0.9483(3) 0.8293(2) 0.7717(2) 0.0260(5) Uani 1 1 d . . . . .
N4 N 0.8613(3) 0.7326(2) 0.6845(2) 0.0282(5) Uani 1 1 d . . . . .
N5 N 0.6382(3) 0.9780(3) 0.6722(2) 0.0345(6) Uani 1 1 d . . . . .
N6 N 0.6783(3) 0.8612(3) 0.8633(3) 0.0386(7) Uani 1 1 d . . . . .
B1 B 0.5537(7) 0.6186(5) 0.2823(5) 0.0569(14) Uani 1 1 d . . . . .
B2 B 0.2641(13) 1.0098(16) 0.9000(9) 0.122(5) Uani 1 1 d . . . . .
F1 F 0.5204(13) 0.5994(9) 0.2125(6) 0.227(6) Uani 1 1 d . . . . .
F2 F 0.5348(9) 0.5514(5) 0.3663(5) 0.151(3) Uani 1 1 d . . . . .
F3 F 0.6751(6) 0.6086(7) 0.2551(8) 0.177(4) Uani 1 1 d . . . . .
F4 F 0.4852(6) 0.7291(4) 0.2968(5) 0.128(2) Uani 1 1 d . . . . .
F5 F 0.1404(9) 1.0419(9) 0.9425(7) 0.1828(19) Uani 1 1 d . . . . .
F6 F 0.2952(9) 0.8823(10) 0.9215(7) 0.1828(19) Uani 1 1 d . . . . .
F7 F 0.3585(9) 1.0345(9) 0.8631(7) 0.1828(19) Uani 1 1 d . . . . .
F8 F 0.2756(18) 1.0315(18) 0.9869(15) 0.1828(19) Uani 0.5 1 d . . P A 1
F8B F 0.2140(18) 1.0414(19) 0.8237(16) 0.1828(19) Uani 0.5 1 d . . P A 2
Ir1 Ir 0.79436(2) 0.90151(2) 0.72244(2) 0.02882(5) Uani 1 1 d . . . . .
Cl1 Cl 0.6374(2) 0.1746(2) 0.3818(2) 0.0968(6) Uani 1 1 d . . . . .
Cl2 Cl 0.7931(3) 0.2153(4) 0.4762(2) 0.1550(16) Uani 1 1 d . . . . .
Cl3 Cl 0.8522(4) 0.6032(5) 0.9994(4) 0.192(2) Uani 1 1 d . . . . .
Cl4 Cl 0.9991(5) 0.6613(6) 1.0984(4) 0.234(3) Uani 1 1 d . . . . .
H1 H 0.894(8) 0.927(8) 0.638(6) 0.11(3) Uiso 1 1 d . . . . .
H1N H 0.676(5) 1.183(4) 0.748(4) 0.035(12) Uiso 1 1 d . . . . .

loop_
_atom_site_aniso_label
_atom_site_aniso_U_11
_atom_site_aniso_U_22
_atom_site_aniso_U_33
_atom_site_aniso_U_23
_atom_site_aniso_U_13
_atom_site_aniso_U_12
C1 0.0368(18) 0.0304(16) 0.0320(16) -0.0025(13) 0.0016(13) -0.0119(14)
C2 0.078(3) 0.035(2) 0.050(2) -0.0127(18) 0.001(2) -0.027(2)
C3 0.068(3) 0.042(2) 0.046(2) -0.0097(18) -0.006(2) -0.033(2)
C4 0.0349(17) 0.0399(19) 0.0338(16) -0.0045(14) -0.0057(13) -0.0199(15)
C5 0.045(2) 0.059(3) 0.052(2) -0.010(2) -0.0172(19) -0.025(2)
C6 0.036(2) 0.062(3) 0.055(3) -0.002(2) -0.0230(18) -0.0158(19)
C7 0.0338(18) 0.042(2) 0.047(2) -0.0025(16) -0.0169(16) -0.0090(15)
C8 0.0286(15) 0.0309(16) 0.0319(15) -0.0011(12) -0.0069(12) -0.0106(12)
C9 0.0299(15) 0.0264(15) 0.0363(16) -0.0025(12) -0.0080(12) -0.0082(12)
C10 0.043(2) 0.0250(17) 0.073(3) -0.0128(18) -0.021(2) 0.0006(15)
C11 0.0286(15) 0.0257(14) 0.0395(17) -0.0062(12) -0.0113(13) -0.0068(12)
C12 0.0321(16) 0.0288(16) 0.0400(18) -0.0073(13) -0.0114(13) -0.0033(13)
C13 0.043(2) 0.041(2) 0.048(2) -0.0151(17) -0.0215(17) -0.0012(16)
C14 0.040(2) 0.045(2) 0.069(3) -0.021(2) -0.026(2) -0.0068(17)
C15 0.037(2) 0.041(2) 0.070(3) -0.014(2) -0.0165(19) -0.0134(17)
C16 0.0314(17) 0.0325(17) 0.053(2) -0.0066(15) -0.0111(15) -0.0111(14)
C17 0.0389(19) 0.041(2) 0.0369(18) -0.0048(15) -0.0098(15) -0.0116(16)
C18 0.070(4) 0.043(2) 0.059(3) 0.006(2) -0.015(3) -0.018(2)
C19 0.048(3) 0.056(3) 0.053(3) -0.014(2) 0.000(2) -0.014(2)
C20 0.044(2) 0.046(2) 0.052(2) -0.0041(18) -0.0082(17) -0.0265(18)
C21 0.086(5) 0.049(3) 0.080(4) 0.009(3) -0.019(3) -0.031(3)
C22 0.051(3) 0.082(4) 0.067(3) -0.017(3) 0.000(3) -0.026(3)
C23 0.0363(19) 0.044(2) 0.047(2) 0.0002(17) -0.0137(16) -0.0108(16)
C24 0.039(2) 0.073(4) 0.079(4) 0.007(3) -0.030(2) -0.009(2)
C25 0.056(3) 0.074(3) 0.041(2) -0.011(2) 0.0006(19) -0.041(3)
C26 0.104(6) 0.149(8) 0.045(3) -0.023(4) 0.020(3) -0.089(6)
C27 0.087(5) 0.100(6) 0.080(5) -0.016(4) -0.020(4) -0.045(5)
C28 0.21(2) 0.30(3) 0.28(3) -0.05(2) -0.17(2) -0.06(2)
N1 0.051(2) 0.0288(15) 0.0422(18) -0.0040(13) 0.0000(15) -0.0140(14)
N2 0.0434(17) 0.0350(16) 0.0379(16) -0.0067(12) -0.0029(13) -0.0213(14)
N3 0.0237(12) 0.0270(12) 0.0261(12) -0.0031(9) -0.0043(9) -0.0092(10)
N4 0.0260(12) 0.0267(13) 0.0310(13) -0.0032(10) -0.0066(10) -0.0089(10)
N5 0.0291(14) 0.0300(14) 0.0372(15) -0.0020(11) -0.0082(11) -0.0044(11)
N6 0.0364(16) 0.0444(18) 0.0360(15) -0.0062(13) -0.0036(12) -0.0187(14)
B1 0.066(4) 0.047(3) 0.060(3) 0.000(2) -0.023(3) -0.020(3)
B2 0.110(8) 0.231(17) 0.085(6) -0.040(8) 0.001(6) -0.129(11)
F1 0.435(17) 0.234(10) 0.154(6) 0.031(7) -0.169(9) -0.220(12)
F2 0.245(8) 0.103(4) 0.126(5) 0.051(4) -0.072(5) -0.097(5)
F3 0.062(3) 0.155(7) 0.265(10) 0.008(6) -0.025(5) -0.017(4)
F4 0.101(4) 0.069(3) 0.161(6) 0.002(3) -0.017(4) 0.004(3)
F5 0.168(4) 0.228(5) 0.185(4) -0.024(4) -0.039(4) -0.108(4)
F6 0.168(4) 0.228(5) 0.185(4) -0.024(4) -0.039(4) -0.108(4)
F7 0.168(4) 0.228(5) 0.185(4) -0.024(4) -0.039(4) -0.108(4)
F8 0.168(4) 0.228(5) 0.185(4) -0.024(4) -0.039(4) -0.108(4)
F8B 0.168(4) 0.228(5) 0.185(4) -0.024(4) -0.039(4) -0.108(4)
Ir1 0.02589(7) 0.02616(7) 0.03089(7) -0.00244(4) -0.00470(4) -0.00787(5)
Cl1 0.0856(13) 0.0901(14) 0.1115(16) -0.0148(12) -0.0261(12) -0.0249(11)
Cl2 0.0976(18) 0.277(5) 0.123(2) 0.018(3) -0.0486(16) -0.106(3)
Cl3 0.139(3) 0.213(5) 0.184(4) 0.083(4) -0.058(3) -0.065(3)
Cl4 0.206(5) 0.308(7) 0.214(5) 0.129(5) -0.132(4) -0.141(5)

loop_
_atom_type_symbol
_atom_type_description
_atom_type_scat_dispersion_real
_atom_type_scat_dispersion_imag
_atom_type_scat_source
C C 0.0033 0.0016 'International Tables Vol C Tables 4.2.6.8 and 6.1.1.4'
H H 0.0000 0.0000 'International Tables Vol C Tables 4.2.6.8 and 6.1.1.4'
N N 0.0061 0.0033 'International Tables Vol C Tables 4.2.6.8 and 6.1.1.4'
B B 0.0013 0.0007 'International Tables Vol C Tables 4.2.6.8 and 6.1.1.4'
F F 0.0171 0.0103 'International Tables Vol C Tables 4.2.6.8 and 6.1.1.4'
Ir Ir -1.4442 7.9887 'International Tables Vol C Tables 4.2.6.8 and 6.1.1.4'
Cl Cl 0.1484 0.1585 'International Tables Vol C Tables 4.2.6.8 and 6.1.1.4'

loop_
_geom_angle_atom_site_label_1
_geom_angle_atom_site_label_2
_geom_angle_atom_site_label_3
_geom_angle
N1 C1 N2 105.5(4)
N1 C1 Ir1 141.1(4)
N2 C1 Ir1 113.4(3)
C3 C2 N1 108.8(4)
C3 C2 H2 125.6
N1 C2 H2 125.6
C2 C3 N2 105.0(5)
C2 C3 H3 127.5
N2 C3 H3 127.5
N3 C4 N2 111.2(3)
N3 C4 C5 121.0(4)
N2 C4 C5 127.8(4)
C6 C5 C4 117.0(4)
C6 C5 H5 121.5
C4 C5 H5 121.5
C5 C6 C7 121.4(4)
C5 C6 H6 119.3
C7 C6 H6 119.3
C8 C7 C6 118.9(4)
C8 C7 H7 120.6
C6 C7 H7 120.6
N3 C8 C7 119.4(4)
N3 C8 C9 112.2(3)
C7 C8 C9 128.4(4)
N4 C9 C10 124.3(4)
N4 C9 C8 117.2(3)
C10 C9 C8 118.5(3)
C9 C10 H10A 109.5
C9 C10 H10B 109.5
H10A C10 H10B 109.5
C9 C10 H10C 109.5
H10A C10 H10C 109.5
H10B C10 H10C 109.5
C12 C11 C16 122.0(4)
C12 C11 N4 118.3(3)
C16 C11 N4 119.7(3)
C11 C12 C13 117.4(4)
C11 C12 C17 122.2(3)
C13 C12 C17 120.4(4)
C14 C13 C12 122.0(4)
C14 C13 H13 119.0
C12 C13 H13 119.0
C15 C14 C13 119.2(4)
C15 C14 H14 120.4
C13 C14 H14 120.4
C14 C15 C16 121.2(4)
C14 C15 H15 119.4
C16 C15 H15 119.4
C15 C16 C11 118.3(4)
C15 C16 C20 119.4(4)
C11 C16 C20 122.3(4)
C12 C17 C18 111.7(4)
C12 C17 C19 111.4(4)
C18 C17 C19 110.7(4)
C12 C17 H17 107.6
C18 C17 H17 107.6
C19 C17 H17 107.6
C17 C18 H18A 109.5
C17 C18 H18B 109.5
H18A C18 H18B 109.5
C17 C18 H18C 109.5
H18A C18 H18C 109.5
H18B C18 H18C 109.5
C17 C19 H19A 109.5
C17 C19 H19B 109.5
H19A C19 H19B 109.5
C17 C19 H19C 109.5
H19A C19 H19C 109.5
H19B C19 H19C 109.5
C16 C20 C21 111.3(5)
C16 C20 C22 111.0(4)
C21 C20 C22 110.0(5)
C16 C20 H20 108.2
C21 C20 H20 108.2
C22 C20 H20 108.2
C20 C21 H21A 109.5
C20 C21 H21B 109.5
H21A C21 H21B 109.5
C20 C21 H21C 109.5
H21A C21 H21C 109.5
H21B C21 H21C 109.5
C20 C22 H22A 109.5
C20 C22 H22B 109.5
H22A C22 H22B 109.5
C20 C22 H22C 109.5
H22A C22 H22C 109.5
H22B C22 H22C 109.5
N5 C23 C24 178.4(6)
C23 C24 H24A 109.5
C23 C24 H24B 109.5
H24A C24 H24B 109.5
C23 C24 H24C 109.5
H24A C24 H24C 109.5
H24B C24 H24C 109.5
N6 C25 C26 178.5(8)
C25 C26 H26A 109.5
C25 C26 H26B 109.5
H26A C26 H26B 109.5
C25 C26 H26C 109.5
H26A C26 H26C 109.5
H26B C26 H26C 109.5
Cl2 C27 Cl1 114.6(6)
Cl2 C27 H27A 108.6
Cl1 C27 H27A 108.6
Cl2 C27 H27B 108.6
Cl1 C27 H27B 108.6
H27A C27 H27B 107.6
Cl4 C28 Cl3 111.2(13)
Cl4 C28 H28A 109.4
Cl3 C28 H28A 109.4
Cl4 C28 H28B 109.4
Cl3 C28 H28B 109.4
H28A C28 H28B 108.0
C1 N1 C2 109.3(4)
C1 N1 H1N 122(3)
C2 N1 H1N 128(3)
C4 N2 C1 118.0(3)
C4 N2 C3 130.6(4)
C1 N2 C3 111.5(4)
C8 N3 C4 122.3(3)
C8 N3 Ir1 119.1(2)
C4 N3 Ir1 118.6(3)
C9 N4 C11 121.1(3)
C9 N4 Ir1 113.2(2)
C11 N4 Ir1 125.4(2)
C23 N5 Ir1 175.0(4)
C25 N6 Ir1 175.3(4)
F1 B1 F2 113.6(7)
F1 B1 F3 111.8(9)
F2 B1 F3 108.4(7)
F1 B1 F4 105.7(8)
F2 B1 F4 110.1(7)
F3 B1 F4 106.9(6)
F7 B2 F8B 100.1(13)
F7 B2 F5 149.7(18)
F8B B2 F5 76.7(12)
F7 B2 F8 83.1(10)
F5 B2 F8 86.2(11)
F7 B2 F6 111.9(14)
F8B B2 F6 105.5(13)
F5 B2 F6 97.7(9)
F8 B2 F6 99.6(14)
C1 Ir1 N3 78.76(15)
C1 Ir1 N5 100.14(16)
N3 Ir1 N5 178.83(12)
C1 Ir1 N4 156.81(15)
N3 Ir1 N4 78.26(12)
N5 Ir1 N4 102.81(13)
C1 Ir1 N6 91.44(15)
N3 Ir1 N6 92.71(14)
N5 Ir1 N6 87.71(15)
N4 Ir1 N6 92.71(13)
C1 Ir1 H1 81(3)
N3 Ir1 H1 75(3)
N5 Ir1 H1 104(3)
N4 Ir1 H1 90(3)
N6 Ir1 H1 167(3)

loop_
_geom_bond_atom_site_label_1
_geom_bond_atom_site_label_2
_geom_bond_distance
C1 N1 1.328(5)
C1 N2 1.382(6)
C1 Ir1 1.982(4)
C2 C3 1.338(8)
C2 N1 1.424(7)
C2 H2 0.9500
C3 N2 1.391(5)
C3 H3 0.9500
C4 N3 1.344(5)
C4 N2 1.382(5)
C4 C5 1.408(6)
C5 C6 1.370(8)
C5 H5 0.9500
C6 C7 1.401(7)
C6 H6 0.9500
C7 C8 1.387(5)
C7 H7 0.9500
C8 N3 1.341(5)
C8 C9 1.492(5)
C9 N4 1.299(5)
C9 C10 1.475(5)
C10 H10A 0.9800
C10 H10B 0.9800
C10 H10C 0.9800
C11 C12 1.401(5)
C11 C16 1.403(6)
C11 N4 1.467(5)
C12 C13 1.403(6)
C12 C17 1.519(6)
C13 C14 1.390(7)
C13 H13 0.9500
C14 C15 1.384(8)
C14 H14 0.9500
C15 C16 1.402(6)
C15 H15 0.9500
C16 C20 1.523(7)
C17 C18 1.523(7)
C17 C19 1.546(6)
C17 H17 1.0000
C18 H18A 0.9800
C18 H18B 0.9800
C18 H18C 0.9800
C19 H19A 0.9800
C19 H19B 0.9800
C19 H19C 0.9800
C20 C21 1.524(7)
C20 C22 1.525(8)
C20 H20 1.0000
C21 H21A 0.9800
C21 H21B 0.9800
C21 H21C 0.9800
C22 H22A 0.9800
C22 H22B 0.9800
C22 H22C 0.9800
C23 N5 1.147(5)
C23 C24 1.462(6)
C24 H24A 0.9800
C24 H24B 0.9800
C24 H24C 0.9800
C25 N6 1.122(6)
C25 C26 1.457(7)
C26 H26A 0.9800
C26 H26B 0.9800
C26 H26C 0.9800
C27 Cl2 1.699(9)
C27 Cl1 1.718(9)
C27 H27A 0.9900
C27 H27B 0.9900
C28 Cl4 1.714(16)
C28 Cl3 1.87(2)
C28 H28A 0.9900
C28 H28B 0.9900
N1 H1N 0.87(5)
N3 Ir1 1.984(3)
N4 Ir1 2.122(3)
N5 Ir1 2.015(3)
N6 Ir1 2.154(4)
B1 F1 1.285(9)
B1 F2 1.329(8)
B1 F3 1.351(10)
B1 F4 1.352(8)
B2 F7 1.229(12)
B2 F8B 1.32(2)
B2 F5 1.347(15)
B2 F8 1.39(2)
B2 F6 1.508(19)
Ir1 H1 1.50(9)

loop_
_geom_hbond_atom_site_label_D
_geom_hbond_atom_site_label_H
_geom_hbond_atom_site_label_A
_geom_hbond_distance_DH
_geom_hbond_distance_HA
_geom_hbond_distance_DA
_geom_hbond_angle_DHA
_geom_hbond_site_symmetry_A
N1 H1N F4 0.87(5) 2.03(5) 2.893(8) 169(5) 2_676

loop_
_geom_torsion_atom_site_label_1
_geom_torsion_atom_site_label_2
_geom_torsion_atom_site_label_3
_geom_torsion_atom_site_label_4
_geom_torsion
N1 C2 C3 N2 0.4(5)
N3 C4 C5 C6 1.6(7)
N2 C4 C5 C6 -177.9(4)
C4 C5 C6 C7 -1.0(8)
C5 C6 C7 C8 0.8(7)
C6 C7 C8 N3 -1.1(6)
C6 C7 C8 C9 177.8(4)
N3 C8 C9 N4 -2.9(5)
C7 C8 C9 N4 178.2(4)
N3 C8 C9 C10 174.7(4)
C7 C8 C9 C10 -4.3(6)
C16 C11 C12 C13 1.1(5)
N4 C11 C12 C13 -178.0(3)
C16 C11 C12 C17 -177.3(4)
N4 C11 C12 C17 3.6(5)
C11 C12 C13 C14 -1.6(6)
C17 C12 C13 C14 176.8(4)
C12 C13 C14 C15 1.1(6)
C13 C14 C15 C16 0.0(7)
C14 C15 C16 C11 -0.5(6)
C14 C15 C16 C20 -179.8(4)
C12 C11 C16 C15 -0.1(6)
N4 C11 C16 C15 179.0(3)
C12 C11 C16 C20 179.2(4)
N4 C11 C16 C20 -1.7(6)
C11 C12 C17 C18 -113.1(4)
C13 C12 C17 C18 68.6(5)
C11 C12 C17 C19 122.6(4)
C13 C12 C17 C19 -55.7(5)
C15 C16 C20 C21 63.2(6)
C11 C16 C20 C21 -116.1(5)
C15 C16 C20 C22 -59.6(6)
C11 C16 C20 C22 121.1(5)
N2 C1 N1 C2 -1.2(4)
Ir1 C1 N1 C2 178.6(4)
C3 C2 N1 C1 0.5(5)
N3 C4 N2 C1 1.0(5)
C5 C4 N2 C1 -179.5(4)
N3 C4 N2 C3 179.4(4)
C5 C4 N2 C3 -1.1(7)
N1 C1 N2 C4 -179.8(3)
Ir1 C1 N2 C4 0.4(4)
N1 C1 N2 C3 1.5(4)
Ir1 C1 N2 C3 -178.3(3)
C2 C3 N2 C4 -179.7(4)
C2 C3 N2 C1 -1.2(5)
C7 C8 N3 C4 1.7(5)
C9 C8 N3 C4 -177.3(3)
C7 C8 N3 Ir1 -178.7(3)
C9 C8 N3 Ir1 2.2(4)
N2 C4 N3 C8 177.5(3)
C5 C4 N3 C8 -2.0(6)
N2 C4 N3 Ir1 -2.0(4)
C5 C4 N3 Ir1 178.5(3)
C10 C9 N4 C11 -1.5(6)
C8 C9 N4 C11 175.9(3)
C10 C9 N4 Ir1 -175.3(3)
C8 C9 N4 Ir1 2.1(4)
C12 C11 N4 C9 -87.6(4)
C16 C11 N4 C9 93.3(4)
C12 C11 N4 Ir1 85.4(4)
C16 C11 N4 Ir1 -93.7(4)
